data_2008892
loop_
_publ_author_name
'Ng, Seik Weng'

_publ_section_title
;
 Bis(dicyclohexylammonium) tributyl(nitrilotriacetato)stannate
;
_journal_issue 9
_journal_name_full 'Acta Crystallographica Section C'
_journal_page_first 1447
_journal_page_last 1449
_journal_paper_doi 10.1107/S0108270199007295
_journal_volume 55
_journal_year 1999
_chemical_formula_iupac '[Sn (C4 H9)3 (C6 H6 N1 O6)], 2C12 H24 N1'
_chemical_formula_moiety '2(C12 H24 N), (C18 H33 N O6 Sn)'
_chemical_formula_sum 'C42 H81 N3 O6 Sn'
_chemical_formula_weight 842.79
_chemical_name_systematic
;
 Bis(dicyclohexylammonium) (nitrilotriacetato)tributylstannate
;
_space_group_IT_number 19
_symmetry_cell_setting orthorhombic
_symmetry_space_group_name_Hall 'P 2ac 2ab'
_symmetry_space_group_name_H-M 'P 21 21 21'
_audit_creation_method SHELXL-97
_cell_angle_alpha 90.00
_cell_angle_beta 90.00
_cell_angle_gamma 90.00
_cell_formula_units_Z 4
_cell_length_a 9.443(2)
_cell_length_b 20.758(4)
_cell_length_c 23.478(5)
_cell_measurement_reflns_used 6607
_cell_measurement_temperature 162(2)
_cell_measurement_theta_max 25.00
_cell_measurement_theta_min 2.15
_cell_volume 4602.1(16)
_computing_cell_refinement 'SAINT (Siemens, 1996)'
_computing_data_collection 'SMART (Siemens, 1996)'
_computing_data_reduction SAINT
_computing_molecular_graphics 'ORTEPII (Johnson, 1976)'
_computing_publication_material SHELXL97
_computing_structure_refinement 'SHELXL97 (Sheldrick, 1997a)'
_computing_structure_solution 'SHELXS97 (Sheldrick, 1997b)'
_diffrn_ambient_temperature 162(2)
_diffrn_measured_fraction_theta_full 0.991
_diffrn_measured_fraction_theta_max 0.991
_diffrn_measurement_device_type 'Siemens CCD area-detector'
_diffrn_measurement_method \w
_diffrn_radiation_monochromator graphite
_diffrn_radiation_source 'fine-focus sealed tube'
_diffrn_radiation_type MoK\a
_diffrn_radiation_wavelength 0.71073
_diffrn_reflns_av_R_equivalents 0.045
_diffrn_reflns_av_sigmaI/netI 0.0759
_diffrn_reflns_limit_h_max 11
_diffrn_reflns_limit_h_min -11
_diffrn_reflns_limit_k_max 10
_diffrn_reflns_limit_k_min -24
_diffrn_reflns_limit_l_max 27
_diffrn_reflns_limit_l_min -25
_diffrn_reflns_number 19318
_diffrn_reflns_theta_full 25.00
_diffrn_reflns_theta_max 25.00
_diffrn_reflns_theta_min 2.15
_exptl_absorpt_coefficient_mu 0.599
_exptl_absorpt_correction_T_max 0.932
_exptl_absorpt_correction_T_min 0.606
_exptl_absorpt_correction_type empirical
_exptl_absorpt_process_details '(SADABS; Sheldrick, 1996)'
_exptl_crystal_colour Colorless
_exptl_crystal_density_diffrn 1.216
_exptl_crystal_density_method 'not measured'
_exptl_crystal_description Plate
_exptl_crystal_F_000 1808
_exptl_crystal_size_max 0.70
_exptl_crystal_size_mid 0.40
_exptl_crystal_size_min 0.12
_refine_diff_density_max 0.772
_refine_diff_density_min -0.943
_refine_ls_abs_structure_details 'Flack & Schwarzenbach (1988)'
_refine_ls_abs_structure_Flack -0.02(2)
_refine_ls_extinction_method none
_refine_ls_goodness_of_fit_ref 0.942
_refine_ls_hydrogen_treatment 'H atoms riding, U(H) = 1.5U~eq~(C,N)'
_refine_ls_matrix_type full
_refine_ls_number_parameters 523
_refine_ls_number_reflns 8025
_refine_ls_number_restraints 187
_refine_ls_restrained_S_all 0.975
_refine_ls_R_factor_all 0.063
_refine_ls_R_factor_gt 0.044
_refine_ls_shift/su_max 0.001
_refine_ls_shift/su_mean 0.000
_refine_ls_structure_factor_coef Fsqd
_refine_ls_weighting_details 'calc w = 1/[\s^2^(Fo^2^)+(0.0545P)^2^] where P = (Fo^2^+2Fc^2^)/3'
_refine_ls_weighting_scheme calc
_refine_ls_wR_factor_ref 0.100
_reflns_number_gt 6038
_reflns_number_total 8025
_reflns_threshold_expression I>2\s(I)
_cod_data_source_file fg1549.cif
_cod_data_source_block ksd
_cod_depositor_comments
;
 Changing the _geom_hbond_atom_site_label_H data item values to match
 the ones in the _atom_site_label data item.

 Antanas Vaitkus,
 2017-01-05

The following automatic conversions were performed:
'_symmetry_cell_setting' value 'Orthorhombic' changed to 'orthorhombic'
according to '/home/saulius/struct/CIF-dictionaries/cif_core.dic'
dictionary named 'cif_core.dic' version 2.4.1 from 2010-06-29.

Automatic conversion script
Id: cif_fix_enum 1527 2010-12-29 10:47:43Z saulius 

The following automatic conversions were performed:

'_symmetry_cell_setting' value 'Orthorhombic' changed to
'orthorhombic' according to
/home/saulius/struct/CIF-dictionaries/cif_core.dic dictionary named
'cif_core.dic' version 2.4.1 from 2010-06-29.

Automatic conversion script
Id: cif_fix_values 1715 2011-07-08 13:25:40Z adriana 
;
_cod_original_cell_volume 4602.2(16)
_cod_database_code 2008892

loop_
_symmetry_equiv_pos_as_xyz
'x, y, z'
'-x+1/2, -y, z+1/2'
'-x, y+1/2, -z+1/2'
'x+1/2, -y+1/2, -z'

loop_
_atom_site_label
_atom_site_fract_x
_atom_site_fract_y
_atom_site_fract_z
_atom_site_U_iso_or_equiv
_atom_site_adp_type
_atom_site_calc_flag
_atom_site_refinement_flags
_atom_site_occupancy
_atom_site_disorder_assembly
_atom_site_disorder_group
_atom_site_type_symbol
Sn1 0.94022(4) 0.05899(2) 0.19888(2) 0.04290(10) Uani d . 1 . . Sn
O1 0.9723(4) -0.0401(2) 0.16140(10) 0.0470(10) Uani d . 1 A . O
O2 0.9061(5) -0.0887(2) 0.2416(2) 0.0650(10) Uani d . 1 A . O
O3 0.7808(4) -0.2732(2) 0.05880(10) 0.0550(10) Uani d . 1 . . O
O4 1.0080(4) -0.2648(2) 0.07990(10) 0.0410(10) Uani d . 1 . . O
O5 1.1013(4) -0.3433(2) 0.25990(10) 0.0450(10) Uani d . 1 . . O
O6 0.8917(4) -0.2982(2) 0.27870(10) 0.0410(10) Uani d . 1 . . O
N1 0.9303(5) -0.2099(2) 0.1898(2) 0.0380(10) Uani d . 1 . . N
N2 0.8031(4) -0.1783(2) 0.3138(2) 0.0330(10) Uani d . 1 . . N
N3 0.5041(4) -0.2409(2) 0.0417(2) 0.0350(10) Uani d . 1 . . N
C1 1.0958(7) 0.0442(3) 0.2626(2) 0.074(2) Uani d . 1 . . C
C2 1.0270(10) 0.0334(8) 0.3229(4) 0.080(4) Uani d PDU 0.50 A 1 C
C3 1.1550(10) 0.0350(10) 0.3633(5) 0.091(4) Uani d PDU 0.50 A 1 C
C4 1.079(2) 0.0343(9) 0.4227(5) 0.100(5) Uani d PDU 0.50 A 1 C
C2' 1.029(2) 0.0540(10) 0.3218(4) 0.103(4) Uani d PDU 0.50 A 2 C
C3' 1.085(2) 0.0139(8) 0.3710(6) 0.111(5) Uani d PDU 0.50 A 2 C
C4' 1.193(2) 0.0600(10) 0.3994(8) 0.130(6) Uani d PDU 0.50 A 2 C
C5 0.9928(6) 0.0989(3) 0.1177(2) 0.059(2) Uani d . 1 . . C
C6 0.9190(9) 0.0658(5) 0.0665(3) 0.036(2) Uani d PDU 0.50 A 3 C
C7 0.9540(10) 0.0938(6) 0.0089(4) 0.057(3) Uani d PDU 0.50 A 3 C
C8 1.1080(10) 0.0777(9) -0.0060(6) 0.099(5) Uani d PDU 0.50 A 3 C
C6' 1.060(2) 0.0582(6) 0.0718(4) 0.092(3) Uani d PDU 0.50 A 4 C
C7' 1.110(2) 0.1021(9) 0.0214(5) 0.105(4) Uani d PDU 0.50 A 4 C
C8' 0.989(2) 0.1176(8) -0.0175(6) 0.100(5) Uani d PDU 0.50 A 4 C
C9 0.7197(6) 0.0452(3) 0.2122(2) 0.052(2) Uani d D 1 A . C
C10 0.6329(7) 0.0944(3) 0.1770(3) 0.095(3) Uani d D 1 . . C
C11 0.4799(7) 0.0974(4) 0.1917(4) 0.108(3) Uani d D 1 A . C
C12 0.4050(10) 0.1462(5) 0.1505(4) 0.122(4) Uani d D 1 . . C
C13 0.9479(5) -0.0897(2) 0.1917(2) 0.0350(10) Uani d . 1 . . C
C14 0.9743(8) -0.1517(3) 0.1620(2) 0.071(2) Uani d U 1 A . C
C15 0.8349(5) -0.2470(3) 0.1541(2) 0.051(2) Uani d . 1 . . C
C16 0.8800(6) -0.2630(3) 0.0920(2) 0.0410(10) Uani d . 1 . . C
C17 1.0501(5) -0.2482(2) 0.2106(2) 0.0360(10) Uani d . 1 . . C
C18 1.0076(6) -0.3005(2) 0.2536(2) 0.0330(10) Uani d . 1 . . C
C19 0.8794(5) -0.1667(3) 0.3693(2) 0.0360(10) Uani d . 1 . . C
C20 0.8260(6) -0.2103(3) 0.4160(2) 0.054(2) Uani d . 1 . . C
C21 0.9083(6) -0.1998(4) 0.4709(3) 0.069(2) Uani d . 1 . . C
C22 1.0684(7) -0.2077(3) 0.4622(3) 0.071(2) Uani d . 1 . . C
C23 1.1217(6) -0.1653(4) 0.4150(3) 0.063(2) Uani d . 1 . . C
C24 1.0361(6) -0.1767(3) 0.3593(2) 0.058(2) Uani d . 1 . . C
C25 0.6448(5) -0.1673(2) 0.3135(2) 0.0320(10) Uani d . 1 . . C
C26 0.6105(6) -0.0974(3) 0.3259(2) 0.0460(10) Uani d . 1 . . C
C27 0.4492(7) -0.0859(3) 0.3221(2) 0.058(2) Uani d . 1 . . C
C28 0.3893(6) -0.1073(3) 0.2654(2) 0.059(2) Uani d . 1 . . C
C29 0.4241(6) -0.1793(3) 0.2550(2) 0.052(2) Uani d . 1 . . C
C30 0.5865(5) -0.1898(3) 0.2567(2) 0.0420(10) Uani d . 1 . . C
C31 0.4133(5) -0.2977(2) 0.0576(2) 0.0360(10) Uani d . 1 . . C
C32 0.4067(6) -0.3077(3) 0.1210(2) 0.051(2) Uani d . 1 . . C
C33 0.3199(8) -0.3671(3) 0.1355(3) 0.069(2) Uani d . 1 . . C
C34 0.3818(7) -0.4263(3) 0.1073(3) 0.066(2) Uani d . 1 . . C
C35 0.3907(7) -0.4175(3) 0.0440(3) 0.061(2) Uani d . 1 . . C
C36 0.4716(6) -0.3564(3) 0.0281(2) 0.0450(10) Uani d . 1 . . C
C37 0.4776(5) -0.1781(2) 0.0710(2) 0.0360(10) Uani d . 1 . . C
C38 0.5848(6) -0.1294(3) 0.0487(2) 0.052(2) Uani d . 1 . . C
C39 0.5705(7) -0.0662(4) 0.0790(3) 0.082(2) Uani d . 1 . . C
C40 0.4149(7) -0.0396(3) 0.0724(3) 0.079(2) Uani d . 1 . . C
C41 0.3091(7) -0.0887(3) 0.0936(3) 0.067(2) Uani d . 1 . . C
C42 0.3277(5) -0.1541(3) 0.0633(2) 0.0430(10) Uani d . 1 . . C
H2a 0.8198 -0.2201 0.3029 0.050 Uiso calc R 1 . . H
H2b 0.8427 -0.1520 0.2866 0.050 Uiso calc R 1 . . H
H3a 0.5970 -0.2521 0.0482 0.053 Uiso calc R 1 . . H
H3b 0.4945 -0.2343 0.0032 0.053 Uiso calc R 1 . . H
H1a 1.1539 0.0062 0.2525 0.111 Uiso calc PR 0.50 A 1 H
H1b 1.1592 0.0822 0.2641 0.111 Uiso calc PR 0.50 A 1 H
H2c 0.9591 0.0682 0.3322 0.119 Uiso calc PR 0.50 A 1 H
H2d 0.9772 -0.0086 0.3247 0.119 Uiso calc PR 0.50 A 1 H
H3c 1.2124 0.0740 0.3579 0.136 Uiso calc PR 0.50 A 1 H
H3d 1.2155 -0.0038 0.3582 0.136 Uiso calc PR 0.50 A 1 H
H4a 1.1505 0.0337 0.4530 0.151 Uiso calc PR 0.50 A 1 H
H4b 1.0192 -0.0041 0.4258 0.151 Uiso calc PR 0.50 A 1 H
H4c 1.0205 0.0730 0.4264 0.151 Uiso calc PR 0.50 A 1 H
H1'1 1.1345 0.0000 0.2595 0.111 Uiso calc PR 0.50 A 2 H
H1'2 1.1747 0.0751 0.2572 0.111 Uiso calc PR 0.50 A 2 H
H2'1 1.0402 0.0999 0.3322 0.155 Uiso calc PR 0.50 A 2 H
H2'2 0.9263 0.0455 0.3184 0.155 Uiso calc PR 0.50 A 2 H
H3'1 1.1316 -0.0259 0.3572 0.167 Uiso calc PR 0.50 A 2 H
H3'2 1.0080 0.0021 0.3977 0.167 Uiso calc PR 0.50 A 2 H
H4'1 1.2394 0.0381 0.4313 0.196 Uiso calc PR 0.50 A 2 H
H4'2 1.1436 0.0985 0.4135 0.196 Uiso calc PR 0.50 A 2 H
H4'3 1.2645 0.0730 0.3713 0.196 Uiso calc PR 0.50 A 2 H
H5a 0.9672 0.1451 0.1176 0.088 Uiso calc PR 0.50 A 3 H
H5b 1.0966 0.0959 0.1123 0.088 Uiso calc PR 0.50 A 3 H
H6a 0.9455 0.0196 0.0664 0.055 Uiso calc PR 0.50 A 3 H
H6b 0.8153 0.0682 0.0722 0.055 Uiso calc PR 0.50 A 3 H
H7a 0.9402 0.1411 0.0095 0.085 Uiso calc PR 0.50 A 3 H
H7b 0.8894 0.0755 -0.0203 0.085 Uiso calc PR 0.50 A 3 H
H8a 1.1319 0.0961 -0.0433 0.149 Uiso calc PR 0.50 A 3 H
H8b 1.1205 0.0309 -0.0072 0.149 Uiso calc PR 0.50 A 3 H
H8c 1.1712 0.0960 0.0230 0.149 Uiso calc PR 0.50 A 3 H
H5'1 0.9045 0.1170 0.1015 0.088 Uiso calc PR 0.50 A 4 H
H5'2 1.0572 0.1357 0.1247 0.088 Uiso calc PR 0.50 A 4 H
H6'1 0.9907 0.0261 0.0578 0.138 Uiso calc PR 0.50 A 4 H
H6'2 1.1422 0.0347 0.0877 0.138 Uiso calc PR 0.50 A 4 H
H7'1 1.1499 0.1425 0.0368 0.157 Uiso calc PR 0.50 A 4 H
H7'2 1.1849 0.0797 -0.0003 0.157 Uiso calc PR 0.50 A 4 H
H8'1 1.0241 0.1434 -0.0496 0.150 Uiso calc PR 0.50 A 4 H
H8'2 0.9174 0.1421 0.0034 0.150 Uiso calc PR 0.50 A 4 H
H8'3 0.9476 0.0776 -0.0319 0.150 Uiso calc PR 0.50 A 4 H
H9a 0.6931 0.0009 0.2009 0.078 Uiso calc R 1 . . H
H9b 0.6977 0.0505 0.2532 0.078 Uiso calc R 1 . . H
H10a 0.6746 0.1377 0.1825 0.142 Uiso calc R 1 A . H
H10b 0.6420 0.0833 0.1362 0.142 Uiso calc R 1 . . H
H11a 0.4681 0.1116 0.2316 0.163 Uiso calc R 1 . . H
H11b 0.4366 0.0542 0.1876 0.163 Uiso calc R 1 . . H
H12a 0.3040 0.1479 0.1593 0.184 Uiso calc R 1 A . H
H12b 0.4185 0.1321 0.1110 0.184 Uiso calc R 1 . . H
H12c 0.4471 0.1890 0.1555 0.184 Uiso calc R 1 . . H
H14a 0.9265 -0.1498 0.1245 0.107 Uiso calc R 1 . . H
H14b 1.0773 -0.1550 0.1546 0.107 Uiso calc R 1 . . H
H15a 0.7439 -0.2234 0.1523 0.077 Uiso calc R 1 . . H
H15b 0.8160 -0.2883 0.1738 0.077 Uiso calc R 1 . . H
H17a 1.1196 -0.2190 0.2288 0.054 Uiso calc R 1 . . H
H17b 1.0972 -0.2690 0.1777 0.054 Uiso calc R 1 . . H
H19 0.8637 -0.1209 0.3811 0.054 Uiso calc R 1 . . H
H20a 0.8358 -0.2558 0.4039 0.081 Uiso calc R 1 . . H
H20b 0.7243 -0.2017 0.4228 0.081 Uiso calc R 1 . . H
H21a 0.8755 -0.2311 0.4999 0.103 Uiso calc R 1 . . H
H21b 0.8886 -0.1559 0.4855 0.103 Uiso calc R 1 . . H
H22a 1.1184 -0.1967 0.4980 0.107 Uiso calc R 1 . . H
H22b 1.0897 -0.2533 0.4530 0.107 Uiso calc R 1 . . H
H23a 1.2231 -0.1745 0.4080 0.095 Uiso calc R 1 . . H
H23b 1.1130 -0.1196 0.4265 0.095 Uiso calc R 1 . . H
H24a 1.0694 -0.1466 0.3294 0.087 Uiso calc R 1 . . H
H24b 1.0526 -0.2212 0.3456 0.087 Uiso calc R 1 . . H
H25 0.6018 -0.1944 0.3442 0.048 Uiso calc R 1 . . H
H26a 0.6599 -0.0694 0.2981 0.068 Uiso calc R 1 . . H
H26b 0.6444 -0.0860 0.3645 0.068 Uiso calc R 1 . . H
H27a 0.4014 -0.1099 0.3531 0.087 Uiso calc R 1 . . H
H27b 0.4293 -0.0395 0.3276 0.087 Uiso calc R 1 . . H
H28a 0.4305 -0.0808 0.2345 0.088 Uiso calc R 1 . . H
H28b 0.2854 -0.1009 0.2652 0.088 Uiso calc R 1 . . H
H29a 0.3782 -0.2060 0.2847 0.078 Uiso calc R 1 . . H
H29b 0.3867 -0.1928 0.2175 0.078 Uiso calc R 1 . . H
H30a 0.6082 -0.2360 0.2513 0.063 Uiso calc R 1 . . H
H30b 0.6319 -0.1653 0.2255 0.063 Uiso calc R 1 . . H
H31 0.3151 -0.2898 0.0433 0.053 Uiso calc R 1 . . H
H32a 0.3636 -0.2695 0.1392 0.077 Uiso calc R 1 . . H
H32b 0.5038 -0.3128 0.1362 0.077 Uiso calc R 1 . . H
H33a 0.3184 -0.3733 0.1773 0.104 Uiso calc R 1 . . H
H33b 0.2211 -0.3609 0.1224 0.104 Uiso calc R 1 . . H
H34a 0.4776 -0.4345 0.1227 0.099 Uiso calc R 1 . . H
H34b 0.3218 -0.4641 0.1160 0.099 Uiso calc R 1 . . H
H35a 0.2938 -0.4151 0.0280 0.091 Uiso calc R 1 . . H
H35b 0.4386 -0.4552 0.0270 0.091 Uiso calc R 1 . . H
H36a 0.5725 -0.3618 0.0385 0.068 Uiso calc R 1 . . H
H36b 0.4665 -0.3500 -0.0136 0.068 Uiso calc R 1 . . H
H37 0.4949 -0.1842 0.1126 0.055 Uiso calc R 1 . . H
H38a 0.6818 -0.1465 0.0543 0.078 Uiso calc R 1 . . H
H38b 0.5700 -0.1229 0.0074 0.078 Uiso calc R 1 . . H
H39a 0.6385 -0.0348 0.0629 0.123 Uiso calc R 1 . . H
H39b 0.5928 -0.0719 0.1199 0.123 Uiso calc R 1 . . H
H40a 0.4048 0.0008 0.0944 0.118 Uiso calc R 1 . . H
H40b 0.3960 -0.0299 0.0318 0.118 Uiso calc R 1 . . H
H41a 0.2120 -0.0725 0.0869 0.101 Uiso calc R 1 . . H
H41b 0.3214 -0.0946 0.1352 0.101 Uiso calc R 1 . . H
H42a 0.2605 -0.1859 0.0795 0.064 Uiso calc R 1 . . H
H42b 0.3067 -0.1493 0.0223 0.064 Uiso calc R 1 . . H

loop_
_atom_site_aniso_label
_atom_site_aniso_U_11
_atom_site_aniso_U_22
_atom_site_aniso_U_33
_atom_site_aniso_U_12
_atom_site_aniso_U_13
_atom_site_aniso_U_23
Sn1 0.0595(2) 0.0310(2) 0.0381(2) -0.0134(2) 0.0093(2) -0.0039(2)
O1 0.072(3) 0.027(2) 0.042(2) -0.004(2) 0.013(2) -0.002(2)
O2 0.108(4) 0.042(2) 0.045(2) -0.029(2) 0.035(2) -0.015(2)
O3 0.028(2) 0.096(3) 0.041(2) 0.005(2) -0.004(2) -0.010(2)
O4 0.023(2) 0.064(3) 0.034(2) 0.005(2) 0.0040(10) -0.002(2)
O5 0.047(2) 0.040(2) 0.049(2) 0.015(2) 0.007(2) 0.013(2)
O6 0.035(2) 0.033(2) 0.054(2) 0.000(2) 0.014(2) 0.010(2)
N1 0.063(3) 0.020(2) 0.031(2) 0.006(2) 0.002(2) 0.007(2)
N2 0.032(2) 0.028(2) 0.039(2) -0.002(2) 0.006(2) -0.001(2)
N3 0.023(2) 0.053(3) 0.030(2) -0.005(2) -0.001(2) -0.002(2)
C1 0.091(4) 0.056(4) 0.075(3) 0.011(3) -0.011(3) -0.005(3)
C2 0.103(6) 0.065(6) 0.070(6) 0.043(5) -0.022(5) -0.022(5)
C3 0.096(7) 0.086(7) 0.091(7) 0.033(6) -0.021(6) -0.019(6)
C4 0.114(9) 0.107(8) 0.080(7) 0.032(7) 0.007(7) 0.002(7)
C2' 0.131(7) 0.087(7) 0.091(6) 0.017(6) -0.015(6) -0.010(6)
C3' 0.127(8) 0.092(7) 0.114(8) -0.002(7) -0.010(7) -0.009(6)
C4' 0.142(9) 0.117(9) 0.133(9) -0.002(8) -0.037(8) -0.023(8)
C5 0.082(4) 0.048(3) 0.045(3) -0.012(3) 0.009(3) 0.000(3)
C6 0.041(5) 0.045(5) 0.023(3) -0.008(4) 0.004(3) -0.004(4)
C7 0.083(6) 0.049(5) 0.039(5) -0.009(5) -0.005(5) 0.005(4)
C8 0.099(8) 0.125(9) 0.073(7) -0.057(7) 0.003(6) -0.003(7)
C6' 0.115(6) 0.084(6) 0.076(5) 0.001(6) 0.022(5) -0.003(5)
C7' 0.123(8) 0.106(7) 0.085(7) 0.002(6) 0.026(6) -0.011(6)
C8' 0.128(9) 0.093(9) 0.080(8) 0.011(7) 0.026(7) -0.014(7)
C9 0.061(4) 0.030(3) 0.065(4) 0.004(3) -0.003(3) -0.010(3)
C10 0.067(5) 0.070(5) 0.148(8) -0.041(4) 0.022(5) -0.043(5)
C11 0.101(7) 0.101(6) 0.124(7) -0.021(5) 0.047(5) -0.049(6)
C12 0.121(8) 0.115(8) 0.132(7) 0.066(7) -0.038(6) -0.032(6)
C13 0.043(3) 0.028(2) 0.034(3) -0.005(2) -0.002(3) -0.001(2)
C14 0.135(6) 0.032(3) 0.047(3) 0.025(3) 0.030(3) 0.019(3)
C15 0.019(3) 0.101(5) 0.034(3) 0.018(3) 0.000(2) 0.004(3)
C16 0.037(4) 0.047(4) 0.039(3) 0.008(3) -0.005(3) 0.006(3)
C17 0.033(3) 0.043(3) 0.031(2) -0.007(3) -0.004(2) 0.011(2)
C18 0.040(3) 0.025(3) 0.035(3) 0.002(2) -0.003(2) 0.003(2)
C19 0.038(3) 0.033(3) 0.038(3) -0.001(2) -0.003(2) -0.005(2)
C20 0.050(4) 0.064(4) 0.048(3) -0.015(3) -0.008(3) 0.017(3)
C21 0.044(5) 0.105(6) 0.057(4) -0.012(4) -0.009(3) 0.022(4)
C22 0.056(4) 0.080(5) 0.077(4) -0.005(4) -0.026(4) 0.006(4)
C23 0.041(4) 0.082(5) 0.067(4) -0.016(3) -0.014(3) 0.005(4)
C24 0.032(4) 0.074(4) 0.069(4) -0.018(3) 0.000(3) -0.003(3)
C25 0.029(3) 0.032(3) 0.034(3) 0.000(2) 0.007(2) 0.001(2)
C26 0.049(4) 0.039(3) 0.049(3) 0.004(3) 0.004(2) -0.014(3)
C27 0.057(4) 0.048(3) 0.069(4) 0.016(3) 0.009(3) -0.016(3)
C28 0.044(4) 0.071(5) 0.061(4) 0.023(3) -0.001(3) -0.005(3)
C29 0.036(4) 0.067(4) 0.053(3) 0.000(3) -0.007(3) -0.017(3)
C30 0.034(4) 0.047(3) 0.044(3) 0.008(3) 0.003(2) -0.012(2)
C31 0.027(3) 0.039(3) 0.041(3) -0.004(2) 0.004(2) 0.004(2)
C32 0.066(4) 0.047(4) 0.040(3) 0.001(3) 0.008(3) 0.004(2)
C33 0.079(5) 0.059(5) 0.069(4) -0.003(4) 0.021(4) 0.021(3)
C34 0.073(4) 0.047(4) 0.078(4) 0.005(3) -0.003(3) 0.022(3)
C35 0.063(4) 0.036(4) 0.084(5) 0.003(3) 0.002(3) -0.002(3)
C36 0.044(4) 0.048(4) 0.044(3) 0.005(3) 0.005(2) -0.003(3)
C37 0.031(3) 0.040(3) 0.038(3) -0.002(2) -0.001(2) -0.011(2)
C38 0.036(4) 0.055(4) 0.065(4) -0.013(3) 0.002(3) -0.009(3)
C39 0.059(4) 0.071(5) 0.115(5) -0.024(5) 0.005(4) -0.030(4)
C40 0.068(5) 0.041(4) 0.128(6) -0.007(3) 0.017(4) -0.030(4)
C41 0.055(4) 0.071(5) 0.076(4) 0.006(4) 0.007(3) -0.016(4)
C42 0.032(3) 0.042(3) 0.055(3) -0.001(3) 0.003(2) -0.007(3)

loop_
_atom_type_symbol
_atom_type_description
_atom_type_scat_dispersion_real
_atom_type_scat_dispersion_imag
_atom_type_scat_source
C C 0.0033 0.0016 'International Tables Vol C Tables 4.2.6.8 and 6.1.1.4'
H H 0.0000 0.0000 'International Tables Vol C Tables 4.2.6.8 and 6.1.1.4'
N N 0.0061 0.0033 'International Tables Vol C Tables 4.2.6.8 and 6.1.1.4'
O O 0.0106 0.0060 'International Tables Vol C Tables 4.2.6.8 and 6.1.1.4'
Sn Sn -0.6537 1.4246 'International Tables Vol C Tables 4.2.6.8 and 6.1.1.4'

loop_
_geom_angle_atom_site_label_1
_geom_angle_atom_site_label_2
_geom_angle_atom_site_label_3
_geom_angle_site_symmetry_3
_geom_angle
_geom_angle_publ_flag
C1 Sn1 C5 . 121.6(2) yes
C1 Sn1 C9 . 123.8(2) yes
C1 Sn1 O1 . 92.9(2) yes
C1 Sn1 O5 3_755 87.0(2) yes
C5 Sn1 C9 . 114.3(2) yes
C5 Sn1 O1 . 88.5(2) yes
C5 Sn1 O5 3_755 94.3(2) yes
C9 Sn1 O1 . 93.8(2) yes
C9 Sn1 O5 3_755 83.6(2) yes
O1 Sn1 O5 3_755 176.80(10) yes
C13 O1 Sn1 . 119.6(3) no
C18 O5 Sn1 3_745 123.7(3) no
C14 N1 C15 . 111.3(5) no
C14 N1 C17 . 112.7(5) no
C15 N1 C17 . 112.6(4) no
C19 N2 C25 . 116.9(3) no
C37 N3 C31 . 118.3(4) no
C2 C1 Sn1 . 111.6(6) no
C3 C2 C1 . 103.1(9) no
C2 C3 C4 . 101.0(9) no
C2' C3' C4' . 103.0(10) no
C6 C5 Sn1 . 114.5(4) no
C7 C6 C5 . 115.3(7) no
C6 C7 C8 . 108.9(9) no
C8' C7' C6' . 111.0(10) no
C10 C9 Sn1 . 110.6(4) no
C11 C10 C9 . 114.8(6) no
C10 C11 C12 . 108.8(7) no
O1 C13 O2 . 125.1(4) no
O2 C13 C14 . 120.8(4) no
O1 C13 C14 . 114.1(4) no
N1 C14 C13 . 117.9(4) no
N1 C15 C16 . 119.0(4) no
O3 C16 O4 . 126.0(5) no
O3 C16 C15 . 114.9(5) no
O4 C16 C15 . 119.2(5) no
N1 C17 C18 . 113.6(4) no
O5 C18 O6 . 126.0(5) no
O6 C18 C17 . 121.0(5) no
O5 C18 C17 . 113.0(5) no
N2 C19 C20 . 111.8(4) no
N2 C19 C24 . 108.1(4) no
C20 C19 C24 . 110.9(5) no
C19 C20 C21 . 111.1(5) no
C20 C21 C22 . 112.0(5) no
C23 C22 C21 . 111.4(5) no
C22 C23 C24 . 110.9(5) no
C19 C24 C23 . 110.9(5) no
N2 C25 C30 . 108.5(3) no
N2 C25 C26 . 110.7(4) no
C30 C25 C26 . 112.7(4) no
C25 C26 C27 . 110.3(4) no
C28 C27 C26 . 112.0(4) no
C27 C28 C29 . 110.0(5) no
C30 C29 C28 . 109.9(4) no
C25 C30 C29 . 109.8(4) no
C32 C31 N3 . 112.2(4) no
C32 C31 C36 . 111.0(4) no
N3 C31 C36 . 108.1(4) no
C31 C32 C33 . 110.8(5) no
C34 C33 C32 . 110.7(5) no
C35 C34 C33 . 110.9(5) no
C34 C35 C36 . 111.8(5) no
C31 C36 C35 . 112.1(4) no
N3 C37 C42 . 112.9(4) no
N3 C37 C38 . 108.0(4) no
C42 C37 C38 . 111.4(4) no
C39 C38 C37 . 110.9(5) no
C38 C39 C40 . 110.1(5) no
C41 C40 C39 . 110.3(6) no
C40 C41 C42 . 111.5(5) no
C37 C42 C41 . 110.0(4) no

loop_
_geom_bond_atom_site_label_1
_geom_bond_atom_site_label_2
_geom_bond_site_symmetry_2
_geom_bond_distance
_geom_bond_publ_flag
Sn1 C1 . 2.119(6) yes
Sn1 C5 . 2.137(5) yes
Sn1 C9 . 2.125(6) yes
Sn1 O1 . 2.258(3) yes
Sn1 O5 3_755 2.281(4) yes
O1 C13 . 1.272(5) yes
O2 C13 . 1.236(5) yes
O3 C16 . 1.238(6) yes
O4 C16 . 1.242(6) yes
O5 C18 . 1.264(6) yes
O6 C18 . 1.245(6) yes
N1 C14 . 1.435(7) no
N1 C15 . 1.451(7) no
N1 C17 . 1.466(6) no
N2 C19 . 1.508(6) no
N2 C25 . 1.512(6) no
N3 C37 . 1.496(6) no
N3 C31 . 1.504(6) no
C1 C2 . 1.576(9) no
C2 C3 . 1.540(10) no
C3 C4 . 1.567(9) no
C2' C3' . 1.5120(10) no
C3' C4' . 1.550(10) no
C5 C6 . 1.550(7) no
C6 C7 . 1.509(8) no
C7 C8 . 1.539(9) no
C6' C7' . 1.566(9) no
C7' C8' . 1.490(10) no
C9 C10 . 1.548(7) no
C10 C11 . 1.486(7) no
C11 C12 . 1.566(8) no
C13 C14 . 1.486(7) no
C15 C16 . 1.555(7) no
C17 C18 . 1.534(7) no
C19 C20 . 1.509(7) no
C19 C24 . 1.513(8) no
C20 C21 . 1.522(8) no
C21 C22 . 1.535(9) no
C22 C23 . 1.503(9) no
C23 C24 . 1.556(8) no
C25 C30 . 1.516(6) no
C25 C26 . 1.516(7) no
C26 C27 . 1.545(8) no
C27 C28 . 1.511(8) no
C28 C29 . 1.551(8) no
C29 C30 . 1.550(7) no
C31 C32 . 1.504(6) no
C31 C36 . 1.506(7) no
C32 C33 . 1.518(8) no
C33 C34 . 1.513(9) no
C34 C35 . 1.498(8) no
C35 C36 . 1.526(7) no
C37 C42 . 1.510(7) no
C37 C38 . 1.522(7) no
C38 C39 . 1.500(8) no
C39 C40 . 1.577(9) no
C40 C41 . 1.511(8) no
C41 C42 . 1.543(8) no

loop_
_geom_hbond_atom_site_label_D
_geom_hbond_atom_site_label_H
_geom_hbond_atom_site_label_A
_geom_hbond_site_symmetry_A
_geom_hbond_distance_DH
_geom_hbond_distance_HA
_geom_hbond_distance_DA
_geom_hbond_angle_DHA
_geom_hbond_publ_flag
N2 H2a O6 1_555 0.92 1.85 2.752(6) 168 yes
N2 H2b O2 1_555 0.92 1.79 2.698(6) 169 yes
N3 H3a O3 1_555 0.92 1.81 2.727(5) 178 yes
N3 H3b O4 4_445 0.92 1.97 2.858(5) 167 yes
